data_4315391
loop_
_publ_author_name
'Hashem Shorafa'
'Halil Ficicioglu'
'Farhad Tamadon'
'Frank Girgsdies'
'Konrad Seppelt'

_publ_section_title
;
 Molybdenum Difluoride Dioxide, MoO2F2
;
_journal_name_full 'Inorganic Chemistry'
_journal_page_first 4263
_journal_page_last 4267
_journal_paper_doi 10.1021/ic1000864
_journal_volume 49
_journal_year 2010
_chemical_formula_moiety 'C6 H14 F2 Mo N2 O4'
_chemical_formula_sum 'C6 H14 F2 Mo N2 O4'
_chemical_formula_weight 312.13
_chemical_name_systematic
; 
 molybdenumdifluoridedioxide,DMFadduct? 
;
_space_group_IT_number 15
_symmetry_cell_setting monoclinic
_symmetry_space_group_name_Hall '-C 2yc'
_symmetry_space_group_name_H-M 'C 1 2/c 1'
_atom_sites_solution_hydrogens geom
_atom_sites_solution_primary direct
_atom_sites_solution_secondary difmap
_audit_creation_method SHELXL-97
_cell_angle_alpha 90.00
_cell_angle_beta 98.982(3)
_cell_angle_gamma 90.00
_cell_formula_units_Z 4
_cell_length_a 12.5388(17)
_cell_length_b 7.8238(11)
_cell_length_c 11.5709(16)
_cell_measurement_reflns_used 999
_cell_measurement_temperature 173(2)
_cell_measurement_theta_max 30.
_cell_measurement_theta_min 2.
_cell_volume 1121.2(3)
_computing_structure_refinement 'SHELXL-97 (Sheldrick, 1997)'
_computing_structure_solution 'SHELXS-97 (Sheldrick, 1990)'
_diffrn_ambient_temperature 173(2)
_diffrn_measured_fraction_theta_full 0.997
_diffrn_measured_fraction_theta_max 0.997
_diffrn_measurement_device_type Bruker_CCD
_diffrn_measurement_method omega_scan
_diffrn_radiation_monochromator graphite
_diffrn_radiation_source 'fine-focus sealed tube'
_diffrn_radiation_type MoK\a
_diffrn_radiation_wavelength 0.71073
_diffrn_reflns_av_R_equivalents 0.0233
_diffrn_reflns_av_sigmaI/netI 0.0154
_diffrn_reflns_limit_h_max 17
_diffrn_reflns_limit_h_min -17
_diffrn_reflns_limit_k_max 11
_diffrn_reflns_limit_k_min -11
_diffrn_reflns_limit_l_max 16
_diffrn_reflns_limit_l_min -16
_diffrn_reflns_number 9060
_diffrn_reflns_theta_full 30.51
_diffrn_reflns_theta_max 30.51
_diffrn_reflns_theta_min 3.08
_diffrn_standards_decay_% none
_exptl_absorpt_coefficient_mu 1.195
_exptl_absorpt_correction_T_max 1.0000
_exptl_absorpt_correction_T_min 0.8825
_exptl_absorpt_correction_type multi-scan
_exptl_absorpt_process_details Bruker_2000_NT_Software_Manual
_exptl_crystal_colour colorless
_exptl_crystal_density_diffrn 1.849
_exptl_crystal_density_method 'not measured'
_exptl_crystal_description cube
_exptl_crystal_F_000 624
_exptl_crystal_size_max .2
_exptl_crystal_size_mid .2
_exptl_crystal_size_min .2
_refine_diff_density_max 0.505
_refine_diff_density_min -0.404
_refine_diff_density_rms 0.075
_refine_ls_extinction_method none
_refine_ls_goodness_of_fit_ref 1.120
_refine_ls_hydrogen_treatment mixed
_refine_ls_matrix_type full
_refine_ls_number_parameters 75
_refine_ls_number_reflns 1711
_refine_ls_number_restraints 0
_refine_ls_restrained_S_all 1.120
_refine_ls_R_factor_all 0.0228
_refine_ls_R_factor_gt 0.0205
_refine_ls_shift/su_max 0.000
_refine_ls_shift/su_mean 0.000
_refine_ls_structure_factor_coef Fsqd
_refine_ls_weighting_details 'calc w=1/[\s^2^(Fo^2^)+(0.0275P)^2^+1.1631P] where P=(Fo^2^+2Fc^2^)/3'
_refine_ls_weighting_scheme calc
_refine_ls_wR_factor_gt 0.0529
_refine_ls_wR_factor_ref 0.0541
_reflns_number_gt 1598
_reflns_number_total 1711
_reflns_threshold_expression >2sigma(I)
_cod_data_source_file ic1000864_si_001_2.cif
_cod_data_source_block mo2f2dmf
_cod_database_code 4315391

loop_
_symmetry_equiv_pos_as_xyz
'x, y, z'
'x, -y, z+1/2'
'x+1/2, y+1/2, z'
'x+1/2, -y+1/2, z+1/2'
'-x, -y, -z'
'-x, y, -z-1/2'
'-x+1/2, -y+1/2, -z'
'-x+1/2, y+1/2, -z-1/2'

loop_
_atom_site_label
_atom_site_type_symbol
_atom_site_fract_x
_atom_site_fract_y
_atom_site_fract_z
_atom_site_U_iso_or_equiv
_atom_site_adp_type
_atom_site_occupancy
_atom_site_symmetry_multiplicity
_atom_site_calc_flag
_atom_site_refinement_flags
_atom_site_disorder_assembly
_atom_site_disorder_group
C1 C 0.08619(13) 0.2796(2) 0.46365(13) 0.0234(3) Uani 1 1 d . . .
H1 H 0.065(2) 0.187(4) 0.504(2) 0.050 Uiso 1 1 d . . .
C2 C 0.1779(2) 0.5510(2) 0.47612(18) 0.0407(5) Uani 1 1 d . . .
H21 H 0.1691 0.5363 0.3910 0.067(4) Uiso 1 1 calc R . .
H22 H 0.2548 0.5613 0.5076 0.067(4) Uiso 1 1 calc R . .
H23 H 0.1400 0.6546 0.4946 0.067(4) Uiso 1 1 calc R . .
C3 C 0.14361(17) 0.4012(3) 0.65591(15) 0.0331(4) Uani 1 1 d . . .
H31 H 0.1104 0.5043 0.6828 0.067(4) Uiso 1 1 calc R . .
H32 H 0.2203 0.3979 0.6898 0.067(4) Uiso 1 1 calc R . .
H33 H 0.1073 0.2998 0.6807 0.067(4) Uiso 1 1 calc R . .
F1 F 0.11136(9) 0.10789(17) 0.16172(9) 0.0355(2) Uani 1 1 d . . .
Mo Mo 0.0000 0.05576(2) 0.2500 0.02042(7) Uani 1 2 d S . .
N N 0.13299(12) 0.40373(18) 0.52819(11) 0.0227(3) Uani 1 1 d . . .
O1 O -0.07050(13) -0.07867(17) 0.15150(12) 0.0360(3) Uani 1 1 d . . .
O2 O 0.07610(10) 0.27717(16) 0.35377(9) 0.0261(2) Uani 1 1 d . . .

loop_
_atom_site_aniso_label
_atom_site_aniso_U_11
_atom_site_aniso_U_22
_atom_site_aniso_U_33
_atom_site_aniso_U_23
_atom_site_aniso_U_13
_atom_site_aniso_U_12
C1 0.0282(8) 0.0224(7) 0.0195(6) 0.0001(5) 0.0034(6) -0.0047(6)
C2 0.0597(14) 0.0328(10) 0.0286(9) 0.0015(7) 0.0034(9) -0.0224(9)
C3 0.0435(10) 0.0368(9) 0.0185(7) -0.0041(6) 0.0031(7) -0.0080(8)
F1 0.0300(5) 0.0521(7) 0.0263(5) 0.0023(5) 0.0103(4) 0.0067(5)
Mo 0.02588(11) 0.01932(10) 0.01544(9) 0.000 0.00130(6) 0.000
N 0.0263(7) 0.0238(6) 0.0176(6) -0.0010(5) 0.0020(5) -0.0036(5)
O1 0.0491(8) 0.0279(6) 0.0272(6) -0.0053(5) -0.0055(6) -0.0048(6)
O2 0.0345(6) 0.0262(6) 0.0166(5) -0.0004(4) 0.0010(4) -0.0076(5)

loop_
_atom_type_symbol
_atom_type_description
_atom_type_scat_dispersion_real
_atom_type_scat_dispersion_imag
_atom_type_scat_source
C C 0.0033 0.0016 'International Tables Vol C Tables 4.2.6.8 and 6.1.1.4'
H H 0.0000 0.0000 'International Tables Vol C Tables 4.2.6.8 and 6.1.1.4'
N N 0.0061 0.0033 'International Tables Vol C Tables 4.2.6.8 and 6.1.1.4'
O O 0.0106 0.0060 'International Tables Vol C Tables 4.2.6.8 and 6.1.1.4'
F F 0.0171 0.0103 'International Tables Vol C Tables 4.2.6.8 and 6.1.1.4'
Mo Mo -1.6832 0.6857 'International Tables Vol C Tables 4.2.6.8 and 6.1.1.4'

loop_
_geom_angle_atom_site_label_1
_geom_angle_atom_site_label_2
_geom_angle_atom_site_label_3
_geom_angle
_geom_angle_site_symmetry_1
_geom_angle_site_symmetry_3
_geom_angle_publ_flag
O2 C1 N 123.62(15) . . ?
O2 C1 H1 120.6(16) . . ?
N C1 H1 115.6(16) . . ?
N C2 H21 109.5 . . ?
N C2 H22 109.5 . . ?
H21 C2 H22 109.5 . . ?
N C2 H23 109.5 . . ?
H21 C2 H23 109.5 . . ?
H22 C2 H23 109.5 . . ?
N C3 H31 109.5 . . ?
N C3 H32 109.5 . . ?
H31 C3 H32 109.5 . . ?
N C3 H33 109.5 . . ?
H31 C3 H33 109.5 . . ?
H32 C3 H33 109.5 . . ?
O1 Mo O1 103.28(10) . 6_556 ?
O1 Mo F1 96.99(7) . . ?
O1 Mo F1 98.34(7) 6_556 . ?
O1 Mo F1 98.34(7) . 6_556 ?
O1 Mo F1 96.99(7) 6_556 6_556 ?
F1 Mo F1 155.19(8) . 6_556 ?
O1 Mo O2 167.54(6) . . ?
O1 Mo O2 89.18(6) 6_556 . ?
F1 Mo O2 80.47(5) . . ?
F1 Mo O2 80.36(5) 6_556 . ?
O1 Mo O2 89.18(6) . 6_556 ?
O1 Mo O2 167.54(6) 6_556 6_556 ?
F1 Mo O2 80.36(5) . 6_556 ?
F1 Mo O2 80.47(5) 6_556 6_556 ?
O2 Mo O2 78.38(6) . 6_556 ?
C1 N C2 121.36(14) . . ?
C1 N C3 121.94(15) . . ?
C2 N C3 116.69(14) . . ?
C1 O2 Mo 121.44(11) . . ?

loop_
_geom_bond_atom_site_label_1
_geom_bond_atom_site_label_2
_geom_bond_distance
_geom_bond_site_symmetry_2
_geom_bond_publ_flag
C1 O2 1.2581(18) . ?
C1 N 1.307(2) . ?
C1 H1 0.92(3) . ?
C2 N 1.454(2) . ?
C2 H21 0.9800 . ?
C2 H22 0.9800 . ?
C2 H23 0.9800 . ?
C3 N 1.463(2) . ?
C3 H31 0.9800 . ?
C3 H32 0.9800 . ?
C3 H33 0.9800 . ?
F1 Mo 1.8986(11) . ?
Mo O1 1.6947(13) . ?
Mo O1 1.6947(13) 6_556 ?
Mo F1 1.8986(11) 6_556 ?
Mo O2 2.2350(12) . ?
Mo O2 2.2350(12) 6_556 ?
